data_7708533
loop_
_publ_author_name
'Yu, Zong-Mei'
'Zhao, Sheng-Ze'
'Wang, Yu-Ting'
'Xu, Peng-Yu'
'Qin, Chun-Yan'
'Li, Yong-Hua'
'Zhou, Xin-Hui'
'Wang, Shi'

_publ_section_title
;
 Anion-driven supramolecular modulation of spin-crossover properties in
 mononuclear iron(III) Schiff-base complexes.
;
_journal_name_full 'Dalton transactions (Cambridge, England : 2003)'
_journal_paper_doi 10.1039/d1dt02394b
_journal_year 2021
_chemical_formula_sum 'C20 H22 F8 Fe N4 O2 P'
_chemical_formula_weight 589.24
_space_group_IT_number 33
_space_group_name_Hall 'P 2c -2n'
_space_group_name_H-M_alt 'P n a 21'
_symmetry_cell_setting orthorhombic
_symmetry_space_group_name_H-M 'P n a 21'
_atom_sites_solution_hydrogens geom
_atom_sites_solution_primary direct
_atom_sites_solution_secondary difmap
_audit_creation_method SHELXL-97
_audit_update_record
;
2021-06-16 deposited with the CCDC.	2021-10-08 downloaded from the CCDC.
;
_cell_angle_alpha 90.00
_cell_angle_beta 90.00
_cell_angle_gamma 90.00
_cell_formula_units_Z 4
_cell_length_a 15.707(7)
_cell_length_b 11.110(4)
_cell_length_c 12.636(5)
_cell_measurement_reflns_used 3748
_cell_measurement_temperature 104(2)
_cell_measurement_theta_max 25.03
_cell_measurement_theta_min 2.25
_cell_volume 2205.0(15)
_computing_structure_refinement 'SHELXL-97 (Sheldrick, 1997)'
_computing_structure_solution 'SHELXS-97 (Sheldrick, 1990)'
_diffrn_ambient_temperature 104(2)
_diffrn_measured_fraction_theta_full 0.997
_diffrn_measured_fraction_theta_max 0.997
_diffrn_measurement_device_type 'CCD area detector'
_diffrn_measurement_method 'phi and omega scans'
_diffrn_radiation_monochromator graphite
_diffrn_radiation_source 'fine-focus sealed tube'
_diffrn_radiation_type MoK\a
_diffrn_radiation_wavelength 0.71073
_diffrn_reflns_av_R_equivalents 0.0483
_diffrn_reflns_av_sigmaI/netI 0.0599
_diffrn_reflns_limit_h_max 15
_diffrn_reflns_limit_h_min -18
_diffrn_reflns_limit_k_max 13
_diffrn_reflns_limit_k_min -12
_diffrn_reflns_limit_l_max 15
_diffrn_reflns_limit_l_min -15
_diffrn_reflns_number 10412
_diffrn_reflns_theta_full 25.03
_diffrn_reflns_theta_max 25.03
_diffrn_reflns_theta_min 2.25
_exptl_absorpt_coefficient_mu 0.852
_exptl_absorpt_correction_T_max 0.992
_exptl_absorpt_correction_T_min 0.867
_exptl_absorpt_correction_type multi-scan
_exptl_absorpt_process_details 'SADABS; Bruker, 2000'
_exptl_crystal_colour black
_exptl_crystal_density_diffrn 1.775
_exptl_crystal_density_method 'not measured'
_exptl_crystal_description needle
_exptl_crystal_F_000 1196
_exptl_crystal_preparation 'Magnetic properties'
_exptl_crystal_size_max 0.29
_exptl_crystal_size_mid 0.14
_exptl_crystal_size_min 0.01
_refine_diff_density_max 0.336
_refine_diff_density_min -0.424
_refine_diff_density_rms 0.070
_refine_ls_abs_structure_details 'Flack H D (1983), Acta Cryst. A39, 876-881'
_refine_ls_abs_structure_Flack 0.01(2)
_refine_ls_extinction_method none
_refine_ls_goodness_of_fit_ref 1.031
_refine_ls_hydrogen_treatment mixed
_refine_ls_matrix_type full
_refine_ls_number_parameters 333
_refine_ls_number_reflns 3748
_refine_ls_number_restraints 1
_refine_ls_restrained_S_all 1.031
_refine_ls_R_factor_all 0.0403
_refine_ls_R_factor_gt 0.0381
_refine_ls_shift/su_max 0.000
_refine_ls_shift/su_mean 0.000
_refine_ls_structure_factor_coef Fsqd
_refine_ls_weighting_details 'calc w=1/[\s^2^(Fo^2^)+(0.0435P)^2^+2.0111P] where P=(Fo^2^+2Fc^2^)/3'
_refine_ls_weighting_scheme calc
_refine_ls_wR_factor_gt 0.0986
_refine_ls_wR_factor_ref 0.1003
_reflns_number_gt 3566
_reflns_number_total 3748
_reflns_threshold_expression >2sigma(I)
_cod_data_source_file d1dt02394b2.cif
_cod_data_source_block 222a
_cod_depositor_comments
;
The following automatic conversions were performed:

data item '_exptl_absorpt_correction_type' value 'Multi-scan' was
changed to 'multi-scan' in accordance with the
/home/data/users/saulius/crontab/automatic-downloads/rss-feeds/RSC/lib/dictionaries/cif_core.dic
dictionary named 'cif_core.dic' version 2.4.2 last updated on
2011-04-26.

Automatic conversion script
Id: cif_fix_values 7556 2019-12-06 15:28:31Z antanas 
;
_cod_original_cell_volume 2204.9(15)
_cod_original_sg_symbol_H-M Pna21
_cod_database_code 7708533

loop_
_symmetry_equiv_pos_as_xyz
'x, y, z'
'-x, -y, z+1/2'
'-x+1/2, y+1/2, z+1/2'
'x+1/2, -y+1/2, z'

loop_
_atom_site_label
_atom_site_type_symbol
_atom_site_fract_x
_atom_site_fract_y
_atom_site_fract_z
_atom_site_U_iso_or_equiv
_atom_site_adp_type
_atom_site_occupancy
_atom_site_symmetry_multiplicity
_atom_site_calc_flag
_atom_site_refinement_flags
_atom_site_disorder_assembly
_atom_site_disorder_group
O1 O -0.11227(17) 0.0063(2) 0.9208(2) 0.0257(6) Uani 1 1 d . . .
C1 C -0.1302(2) -0.1086(3) 0.9173(3) 0.0204(8) Uani 1 1 d . . .
C2 C -0.2056(2) -0.1456(4) 0.9669(3) 0.0258(8) Uani 1 1 d . . .
H1 H -0.2412 -0.0876 1.0000 0.031 Uiso 1 1 calc R . .
C3 C -0.2284(3) -0.2644(4) 0.9681(4) 0.0324(10) Uani 1 1 d . . .
H2 H -0.2799 -0.2893 1.0008 0.039 Uiso 1 1 calc R . .
C4 C -0.1751(3) -0.3476(4) 0.9212(4) 0.0312(9) Uani 1 1 d . . .
F1 F -0.2002(2) -0.4650(2) 0.9249(3) 0.0502(8) Uani 1 1 d . . .
C5 C -0.1027(3) -0.3179(4) 0.8721(3) 0.0314(10) Uani 1 1 d . . .
H3 H -0.0681 -0.3781 0.8405 0.038 Uiso 1 1 calc R . .
C6 C -0.0784(2) -0.1954(3) 0.8681(3) 0.0221(8) Uani 1 1 d . . .
C7 C -0.0034(3) -0.1661(4) 0.8097(3) 0.0273(9) Uani 1 1 d . . .
H4 H 0.0297 -0.2307 0.7825 0.033 Uiso 1 1 calc R . .
N1 N 0.02207(19) -0.0591(3) 0.7915(3) 0.0251(7) Uani 1 1 d . . .
C8 C 0.0982(3) -0.0415(4) 0.7248(4) 0.0355(11) Uani 1 1 d . . .
H5 H 0.0832 -0.0517 0.6493 0.043 Uiso 1 1 calc R . .
H6 H 0.1421 -0.1019 0.7432 0.043 Uiso 1 1 calc R . .
C9 C 0.1321(3) 0.0826(4) 0.7433(4) 0.0327(10) Uani 1 1 d . . .
H7 H 0.1664 0.0844 0.8091 0.039 Uiso 1 1 calc R . .
H8 H 0.1691 0.1070 0.6836 0.039 Uiso 1 1 calc R . .
N2 N 0.0588(2) 0.1663(3) 0.7525(3) 0.0231(7) Uani 1 1 d . . .
H9 H 0.076(2) 0.231(3) 0.778(3) 0.008(9) Uiso 1 1 d . . .
C10 C 0.0197(3) 0.2014(4) 0.6501(4) 0.0306(9) Uani 1 1 d . . .
H10 H 0.0618 0.1920 0.5924 0.037 Uiso 1 1 calc R . .
H11 H 0.0021 0.2869 0.6528 0.037 Uiso 1 1 calc R . .
C11 C -0.0566(3) 0.1233(4) 0.6284(3) 0.0314(9) Uani 1 1 d . . .
H12 H -0.0911 0.1579 0.5703 0.038 Uiso 1 1 calc R . .
H13 H -0.0383 0.0414 0.6076 0.038 Uiso 1 1 calc R . .
N3 N -0.1070(2) 0.1186(3) 0.7272(3) 0.0240(7) Uani 1 1 d . . .
H14 H -0.138(3) 0.056(5) 0.724(4) 0.042(15) Uiso 1 1 d . . .
C12 C -0.1579(3) 0.2291(4) 0.7451(4) 0.0293(9) Uani 1 1 d . . .
H15 H -0.2159 0.2183 0.7161 0.035 Uiso 1 1 calc R . .
H16 H -0.1310 0.2981 0.7084 0.035 Uiso 1 1 calc R . .
C13 C -0.1626(2) 0.2534(3) 0.8612(4) 0.0252(8) Uani 1 1 d . . .
H17 H -0.1820 0.3369 0.8744 0.030 Uiso 1 1 calc R . .
H18 H -0.2028 0.1972 0.8958 0.030 Uiso 1 1 calc R . .
N4 N -0.0759(2) 0.2358(3) 0.9025(3) 0.0214(7) Uani 1 1 d . . .
C14 C -0.0432(2) 0.3085(3) 0.9687(3) 0.0223(8) Uani 1 1 d . . .
H19 H -0.0750 0.3779 0.9877 0.027 Uiso 1 1 calc R . .
C15 C 0.0391(2) 0.2919(3) 1.0165(3) 0.0212(8) Uani 1 1 d . . .
C16 C 0.0742(3) 0.3863(4) 1.0724(4) 0.0278(9) Uani 1 1 d . . .
H20 H 0.0445 0.4605 1.0782 0.033 Uiso 1 1 calc R . .
C17 C 0.1515(3) 0.3724(4) 1.1191(3) 0.0307(10) Uani 1 1 d . . .
F2 F 0.18608(17) 0.4672(2) 1.1738(2) 0.0428(7) Uani 1 1 d . . .
C18 C 0.1963(3) 0.2667(4) 1.1148(4) 0.0335(10) Uani 1 1 d . . .
H21 H 0.2496 0.2593 1.1497 0.040 Uiso 1 1 calc R . .
C19 C 0.1628(2) 0.1714(4) 1.0593(4) 0.0291(9) Uani 1 1 d . . .
H22 H 0.1934 0.0978 1.0560 0.035 Uiso 1 1 calc R . .
C20 C 0.0841(2) 0.1809(4) 1.0073(3) 0.0222(8) Uani 1 1 d . . .
O2 O 0.05686(17) 0.0866(2) 0.9547(2) 0.0240(6) Uani 1 1 d . . .
Fe1 Fe -0.02635(3) 0.08845(4) 0.84871(5) 0.01847(14) Uani 1 1 d . . .
P1 P 0.13439(6) 0.50215(9) 0.75740(9) 0.0232(2) Uani 1 1 d . . .
F3 F 0.23321(14) 0.5348(2) 0.7533(2) 0.0350(6) Uani 1 1 d . . .
F4 F 0.12269(15) 0.5804(2) 0.8605(3) 0.0403(6) Uani 1 1 d . . .
F5 F 0.03539(14) 0.4678(2) 0.7618(2) 0.0389(6) Uani 1 1 d . . .
F6 F 0.14487(18) 0.4237(3) 0.6543(3) 0.0479(7) Uani 1 1 d . . .
F7 F 0.11332(17) 0.6176(3) 0.6877(2) 0.0416(7) Uani 1 1 d . . .
F8 F 0.15533(16) 0.3863(2) 0.8272(2) 0.0421(7) Uani 1 1 d . . .

loop_
_atom_site_aniso_label
_atom_site_aniso_U_11
_atom_site_aniso_U_22
_atom_site_aniso_U_33
_atom_site_aniso_U_23
_atom_site_aniso_U_13
_atom_site_aniso_U_12
O1 0.0212(13) 0.0246(14) 0.0313(16) -0.0068(12) 0.0096(12) -0.0031(11)
C1 0.0175(19) 0.027(2) 0.0164(18) 0.0016(15) -0.0070(14) -0.0009(14)
C2 0.0214(18) 0.037(2) 0.0190(18) 0.0010(17) -0.0027(16) 0.0013(16)
C3 0.029(2) 0.040(2) 0.029(2) 0.0104(19) 0.0020(18) -0.0085(18)
C4 0.040(2) 0.023(2) 0.030(2) 0.0060(18) -0.0016(19) -0.0068(18)
F1 0.068(2) 0.0282(14) 0.0548(19) 0.0018(14) 0.0137(16) -0.0162(13)
C5 0.040(2) 0.024(2) 0.031(3) 0.0048(16) -0.0051(18) 0.0011(17)
C6 0.0223(17) 0.0236(19) 0.021(2) -0.0003(16) -0.0017(15) 0.0017(14)
C7 0.027(2) 0.028(2) 0.026(2) -0.0038(17) -0.0005(16) 0.0077(18)
N1 0.0194(17) 0.0281(18) 0.0278(19) -0.0073(15) 0.0026(14) 0.0010(13)
C8 0.027(2) 0.037(2) 0.042(3) -0.004(2) 0.0129(19) 0.0034(18)
C9 0.020(2) 0.047(3) 0.032(2) 0.000(2) 0.0050(18) -0.0009(17)
N2 0.0185(16) 0.0270(18) 0.0239(17) -0.0022(16) 0.0014(14) -0.0061(13)
C10 0.028(2) 0.044(3) 0.019(2) 0.0027(18) 0.0029(16) 0.0001(17)
C11 0.029(2) 0.042(2) 0.023(2) -0.0097(18) -0.0032(17) 0.0026(19)
N3 0.0184(16) 0.0232(16) 0.0305(19) -0.0039(14) -0.0027(13) -0.0047(13)
C12 0.0196(18) 0.037(2) 0.032(2) 0.0043(19) -0.0021(17) 0.0069(16)
C13 0.0184(17) 0.0279(18) 0.029(2) -0.0025(19) 0.0014(17) 0.0078(13)
N4 0.0185(15) 0.0195(16) 0.0261(17) 0.0007(13) 0.0000(14) -0.0005(12)
C14 0.0267(19) 0.0213(19) 0.0190(18) -0.0027(15) 0.0059(15) -0.0001(15)
C15 0.0220(18) 0.0225(19) 0.0192(19) 0.0005(16) 0.0040(15) -0.0019(14)
C16 0.030(2) 0.027(2) 0.026(2) 0.0002(17) 0.0035(18) -0.0039(16)
C17 0.032(2) 0.036(2) 0.024(2) -0.0071(19) -0.0027(17) -0.0156(19)
F2 0.0410(15) 0.0458(16) 0.0415(16) -0.0098(13) -0.0097(12) -0.0144(12)
C18 0.022(2) 0.052(3) 0.027(2) 0.004(2) -0.0022(17) -0.0071(19)
C19 0.0216(18) 0.034(2) 0.031(2) 0.0081(19) 0.0029(17) 0.0031(16)
C20 0.0210(18) 0.028(2) 0.0177(18) 0.0053(16) 0.0025(15) -0.0055(15)
O2 0.0219(14) 0.0249(15) 0.0251(15) 0.0026(11) -0.0012(12) 0.0044(11)
Fe1 0.0155(2) 0.0170(2) 0.0229(3) -0.0045(3) 0.0019(2) -0.00097(17)
P1 0.0194(5) 0.0252(5) 0.0248(5) -0.0004(4) 0.0000(4) 0.0021(4)
F3 0.0219(12) 0.0392(14) 0.0441(14) 0.0016(13) 0.0007(12) -0.0021(9)
F4 0.0327(12) 0.0499(15) 0.0383(15) -0.0145(13) 0.0036(13) 0.0003(10)
F5 0.0200(12) 0.0492(16) 0.0474(17) -0.0047(14) 0.0020(11) -0.0040(10)
F6 0.0448(16) 0.0607(19) 0.0381(16) -0.0243(15) 0.0106(13) -0.0061(13)
F7 0.0351(14) 0.0450(15) 0.0447(17) 0.0174(13) -0.0079(12) 0.0067(12)
F8 0.0326(13) 0.0386(14) 0.055(2) 0.0172(13) 0.0031(12) 0.0049(11)

loop_
_atom_type_symbol
_atom_type_description
_atom_type_scat_dispersion_real
_atom_type_scat_dispersion_imag
_atom_type_scat_source
C C 0.0033 0.0016 'International Tables Vol C Tables 4.2.6.8 and 6.1.1.4'
H H 0.0000 0.0000 'International Tables Vol C Tables 4.2.6.8 and 6.1.1.4'
N N 0.0061 0.0033 'International Tables Vol C Tables 4.2.6.8 and 6.1.1.4'
O O 0.0106 0.0060 'International Tables Vol C Tables 4.2.6.8 and 6.1.1.4'
F F 0.0171 0.0103 'International Tables Vol C Tables 4.2.6.8 and 6.1.1.4'
P P 0.1023 0.0942 'International Tables Vol C Tables 4.2.6.8 and 6.1.1.4'
Fe Fe 0.3463 0.8444 'International Tables Vol C Tables 4.2.6.8 and 6.1.1.4'

loop_
_geom_angle_atom_site_label_1
_geom_angle_atom_site_label_2
_geom_angle_atom_site_label_3
_geom_angle
_geom_angle_site_symmetry_1
_geom_angle_site_symmetry_3
_geom_angle_publ_flag
C1 O1 Fe1 128.0(2) . . ?
O1 C1 C2 116.9(3) . . ?
O1 C1 C6 124.0(3) . . ?
C2 C1 C6 119.0(4) . . ?
C3 C2 C1 120.6(4) . . ?
C3 C2 H1 119.7 . . ?
C1 C2 H1 119.7 . . ?
C2 C3 C4 118.9(4) . . ?
C2 C3 H2 120.6 . . ?
C4 C3 H2 120.6 . . ?
C5 C4 F1 119.9(4) . . ?
C5 C4 C3 123.4(4) . . ?
F1 C4 C3 116.8(4) . . ?
C4 C5 C6 118.9(4) . . ?
C4 C5 H3 120.6 . . ?
C6 C5 H3 120.6 . . ?
C1 C6 C5 119.2(4) . . ?
C1 C6 C7 123.3(3) . . ?
C5 C6 C7 117.4(4) . . ?
N1 C7 C6 124.4(4) . . ?
N1 C7 H4 117.8 . . ?
C6 C7 H4 117.8 . . ?
C7 N1 C8 118.8(4) . . ?
C7 N1 Fe1 126.5(3) . . ?
C8 N1 Fe1 114.6(3) . . ?
N1 C8 C9 108.8(3) . . ?
N1 C8 H5 109.9 . . ?
C9 C8 H5 109.9 . . ?
N1 C8 H6 109.9 . . ?
C9 C8 H6 109.9 . . ?
H5 C8 H6 108.3 . . ?
N2 C9 C8 108.3(3) . . ?
N2 C9 H7 110.0 . . ?
C8 C9 H7 110.0 . . ?
N2 C9 H8 110.0 . . ?
C8 C9 H8 110.0 . . ?
H7 C9 H8 108.4 . . ?
C10 N2 C9 114.7(4) . . ?
C10 N2 Fe1 111.4(2) . . ?
C9 N2 Fe1 107.1(3) . . ?
C10 N2 H9 105(3) . . ?
C9 N2 H9 108(3) . . ?
Fe1 N2 H9 111(3) . . ?
N2 C10 C11 109.7(4) . . ?
N2 C10 H10 109.7 . . ?
C11 C10 H10 109.7 . . ?
N2 C10 H11 109.7 . . ?
C11 C10 H11 109.7 . . ?
H10 C10 H11 108.2 . . ?
N3 C11 C10 107.0(3) . . ?
N3 C11 H12 110.3 . . ?
C10 C11 H12 110.3 . . ?
N3 C11 H13 110.3 . . ?
C10 C11 H13 110.3 . . ?
H12 C11 H13 108.6 . . ?
C11 N3 C12 112.8(4) . . ?
C11 N3 Fe1 108.2(2) . . ?
C12 N3 Fe1 111.1(3) . . ?
C11 N3 H14 107(4) . . ?
C12 N3 H14 112(4) . . ?
Fe1 N3 H14 105(4) . . ?
N3 C12 C13 109.0(3) . . ?
N3 C12 H15 109.9 . . ?
C13 C12 H15 109.9 . . ?
N3 C12 H16 109.9 . . ?
C13 C12 H16 109.9 . . ?
H15 C12 H16 108.3 . . ?
N4 C13 C12 106.2(3) . . ?
N4 C13 H17 110.5 . . ?
C12 C13 H17 110.5 . . ?
N4 C13 H18 110.5 . . ?
C12 C13 H18 110.5 . . ?
H17 C13 H18 108.7 . . ?
C14 N4 C13 121.5(3) . . ?
C14 N4 Fe1 127.3(3) . . ?
C13 N4 Fe1 111.1(2) . . ?
N4 C14 C15 124.0(4) . . ?
N4 C14 H19 118.0 . . ?
C15 C14 H19 118.0 . . ?
C16 C15 C20 120.0(4) . . ?
C16 C15 C14 118.5(4) . . ?
C20 C15 C14 121.5(4) . . ?
C17 C16 C15 119.6(4) . . ?
C17 C16 H20 120.2 . . ?
C15 C16 H20 120.2 . . ?
C16 C17 C18 122.6(4) . . ?
C16 C17 F2 119.1(4) . . ?
C18 C17 F2 118.4(4) . . ?
C17 C18 C19 118.9(4) . . ?
C17 C18 H21 120.5 . . ?
C19 C18 H21 120.5 . . ?
C18 C19 C20 121.2(4) . . ?
C18 C19 H22 119.4 . . ?
C20 C19 H22 119.4 . . ?
O2 C20 C19 117.6(4) . . ?
O2 C20 C15 124.7(3) . . ?
C19 C20 C15 117.7(4) . . ?
C20 O2 Fe1 125.6(2) . . ?
O1 Fe1 O2 98.64(13) . . ?
O1 Fe1 N4 87.20(13) . . ?
O2 Fe1 N4 92.21(13) . . ?
O1 Fe1 N1 92.99(13) . . ?
O2 Fe1 N1 89.08(13) . . ?
N4 Fe1 N1 178.66(15) . . ?
O1 Fe1 N2 171.81(14) . . ?
O2 Fe1 N2 88.43(13) . . ?
N4 Fe1 N2 96.70(14) . . ?
N1 Fe1 N2 82.95(15) . . ?
O1 Fe1 N3 89.94(14) . . ?
O2 Fe1 N3 169.88(13) . . ?
N4 Fe1 N3 82.81(14) . . ?
N1 Fe1 N3 95.86(15) . . ?
N2 Fe1 N3 83.43(15) . . ?
F6 P1 F4 179.29(15) . . ?
F6 P1 F7 90.57(18) . . ?
F4 P1 F7 89.34(17) . . ?
F6 P1 F8 89.42(18) . . ?
F4 P1 F8 90.67(17) . . ?
F7 P1 F8 179.90(18) . . ?
F6 P1 F3 89.85(15) . . ?
F4 P1 F3 90.85(15) . . ?
F7 P1 F3 90.06(14) . . ?
F8 P1 F3 90.05(14) . . ?
F6 P1 F5 89.89(16) . . ?
F4 P1 F5 89.41(15) . . ?
F7 P1 F5 90.53(15) . . ?
F8 P1 F5 89.36(15) . . ?
F3 P1 F5 179.36(15) . . ?

loop_
_geom_bond_atom_site_label_1
_geom_bond_atom_site_label_2
_geom_bond_distance
_geom_bond_site_symmetry_2
_geom_bond_publ_flag
O1 C1 1.308(5) . ?
O1 Fe1 1.867(3) . ?
C1 C2 1.401(6) . ?
C1 C6 1.407(5) . ?
C2 C3 1.368(6) . ?
C2 H1 0.9500 . ?
C3 C4 1.380(6) . ?
C3 H2 0.9500 . ?
C4 C5 1.337(6) . ?
C4 F1 1.364(5) . ?
C5 C6 1.414(6) . ?
C5 H3 0.9500 . ?
C6 C7 1.428(6) . ?
C7 N1 1.276(5) . ?
C7 H4 0.9500 . ?
N1 C8 1.476(5) . ?
N1 Fe1 1.947(3) . ?
C8 C9 1.496(6) . ?
C8 H5 0.9900 . ?
C8 H6 0.9900 . ?
C9 N2 1.485(5) . ?
C9 H7 0.9900 . ?
C9 H8 0.9900 . ?
N2 C10 1.484(6) . ?
N2 Fe1 2.005(3) . ?
N2 H9 0.83(4) . ?
C10 C11 1.505(6) . ?
C10 H10 0.9900 . ?
C10 H11 0.9900 . ?
C11 N3 1.479(6) . ?
C11 H12 0.9900 . ?
C11 H13 0.9900 . ?
N3 C12 1.482(5) . ?
N3 Fe1 2.018(3) . ?
N3 H14 0.86(5) . ?
C12 C13 1.494(6) . ?
C12 H15 0.9900 . ?
C12 H16 0.9900 . ?
C13 N4 1.471(5) . ?
C13 H17 0.9900 . ?
C13 H18 0.9900 . ?
N4 C14 1.271(5) . ?
N4 Fe1 1.936(3) . ?
C14 C15 1.437(5) . ?
C14 H19 0.9500 . ?
C15 C16 1.379(6) . ?
C15 C20 1.426(5) . ?
C16 C17 1.359(6) . ?
C16 H20 0.9500 . ?
C17 C18 1.370(7) . ?
C17 F2 1.371(5) . ?
C18 C19 1.375(7) . ?
C18 H21 0.9500 . ?
C19 C20 1.403(6) . ?
C19 H22 0.9500 . ?
C20 O2 1.313(5) . ?
O2 Fe1 1.871(3) . ?
P1 F6 1.576(3) . ?
P1 F4 1.577(3) . ?
P1 F7 1.591(3) . ?
P1 F8 1.594(3) . ?
P1 F3 1.595(2) . ?
P1 F5 1.602(2) . ?
